data_1573159
loop_
_publ_author_name
'Wang, Dexin'
'Liu, Yanshu'
'Zhang, Guanyun'
'Chu, Menghui'
'Gao, Fangfang'
'Chen, Guanjie'
'Wang, Guo'
'Tung, Chen-Ho'
'Wang, Yifeng'

_publ_section_title
;
 Guest modulating the photoactivity of a titanium-oxide cage.
;
_journal_issue 47
_journal_name_full 'Chemical science'
_journal_page_first 19952
_journal_page_last 19961
_journal_paper_doi 10.1039/d4sc04983g
_journal_volume 15
_journal_year 2024
_chemical_formula_sum 'C196 H172 N4 O92 Ti14'
_chemical_formula_weight 4725.97
_space_group_crystal_system triclinic
_space_group_IT_number 2
_space_group_name_Hall '-P 1'
_space_group_name_H-M_alt 'P -1'
_atom_sites_solution_hydrogens mixed
_audit_creation_method SHELXL-2014/7
_audit_update_record
;
2024-01-09 deposited with the CCDC.	2024-10-31 downloaded from the CCDC.
;
_cell_angle_alpha 119.555(2)
_cell_angle_beta 100.296(2)
_cell_angle_gamma 91.512(2)
_cell_formula_units_Z 1
_cell_length_a 16.8649(4)
_cell_length_b 18.7159(4)
_cell_length_c 18.7422(5)
_cell_measurement_temperature 173(2)
_cell_volume 5017.7(2)
_computing_structure_refinement 'SHELXL-2014/7 (Sheldrick, 2014)'
_diffrn_ambient_temperature 173(2)
_diffrn_measured_fraction_theta_full 0.989
_diffrn_measured_fraction_theta_max 0.937
_diffrn_radiation_type CuK\a
_diffrn_radiation_wavelength 1.54184
_diffrn_reflns_av_R_equivalents 0.0710
_diffrn_reflns_av_unetI/netI 0.0754
_diffrn_reflns_Laue_measured_fraction_full 0.989
_diffrn_reflns_Laue_measured_fraction_max 0.937
_diffrn_reflns_limit_h_max 21
_diffrn_reflns_limit_h_min -20
_diffrn_reflns_limit_k_max 22
_diffrn_reflns_limit_k_min -23
_diffrn_reflns_limit_l_max 23
_diffrn_reflns_limit_l_min -22
_diffrn_reflns_number 56994
_diffrn_reflns_point_group_measured_fraction_full 0.989
_diffrn_reflns_point_group_measured_fraction_max 0.937
_diffrn_reflns_theta_full 67.684
_diffrn_reflns_theta_max 76.673
_diffrn_reflns_theta_min 2.687
_exptl_absorpt_coefficient_mu 5.361
_exptl_crystal_density_diffrn 1.564
_exptl_crystal_F_000 2420
_refine_diff_density_max 2.299
_refine_diff_density_min -0.728
_refine_diff_density_rms 0.100
_refine_ls_extinction_method none
_refine_ls_goodness_of_fit_ref 1.088
_refine_ls_hydrogen_treatment mixed
_refine_ls_matrix_type full
_refine_ls_number_parameters 1351
_refine_ls_number_reflns 19808
_refine_ls_number_restraints 2
_refine_ls_restrained_S_all 1.089
_refine_ls_R_factor_all 0.0762
_refine_ls_R_factor_gt 0.0607
_refine_ls_shift/su_max 0.002
_refine_ls_shift/su_mean 0.000
_refine_ls_structure_factor_coef Fsqd
_refine_ls_weighting_details 'w=1/[\s^2^(Fo^2^)+(0.0535P)^2^+14.6426P] where P=(Fo^2^+2Fc^2^)/3'
_refine_ls_weighting_scheme calc
_refine_ls_wR_factor_gt 0.1611
_refine_ls_wR_factor_ref 0.1688
_reflns_Friedel_coverage 0.000
_reflns_number_gt 16090
_reflns_number_total 19808
_reflns_threshold_expression 'I > 2\s(I)'
_cod_data_source_file d4sc04983g3.cif
_cod_data_source_block lys-20230630-9_auto
_cod_depositor_comments 'Adding full bibliography for 1573158--1573159.cif.'
_cod_database_code 1573159
_shelx_shelxl_version_number 2014/7
_shelx_space_group_comment
;
The symmetry employed for this shelxl refinement is uniquely defined
by the following loop, which should always be used as a source of
symmetry information in preference to the above space-group names.
They are only intended as comments.
;

loop_
_space_group_symop_operation_xyz
'x, y, z'
'-x, -y, -z'

loop_
_atom_site_label
_atom_site_type_symbol
_atom_site_fract_x
_atom_site_fract_y
_atom_site_fract_z
_atom_site_U_iso_or_equiv
_atom_site_adp_type
_atom_site_occupancy
_atom_site_site_symmetry_order
_atom_site_calc_flag
_atom_site_refinement_flags_posn
_atom_site_refinement_flags_adp
_atom_site_refinement_flags_occupancy
_atom_site_disorder_assembly
_atom_site_disorder_group
Ti1 Ti 0.56502(4) 0.50092(4) 0.34880(4) 0.02072(15) Uani 1 1 d . . . . .
Ti2 Ti 0.41371(4) 0.62214(4) 0.43447(4) 0.01910(14) Uani 1 1 d . . . . .
Ti3 Ti 0.73550(4) 0.78512(4) 0.60456(4) 0.02178(15) Uani 1 1 d . . . . .
Ti4 Ti 0.40538(4) 0.16655(4) 0.14206(4) 0.02287(15) Uani 1 1 d . . . . .
Ti5 Ti 0.54451(4) 0.81158(4) 0.54497(4) 0.02006(15) Uani 1 1 d . . . . .
Ti6 Ti 0.76226(4) 0.50659(4) 0.67735(5) 0.02341(16) Uani 1 1 d . . . . .
Ti7 Ti 0.82578(4) 0.69451(4) 0.71432(4) 0.02109(15) Uani 1 1 d . . . . .
O1 O 0.65737(17) 0.58500(17) 0.44057(17) 0.0247(6) Uani 1 1 d . . . . .
O26 O 0.60988(17) 0.40002(17) 0.68653(17) 0.0251(6) Uani 1 1 d . . . . .
O29 O 0.75183(16) 0.73694(16) 0.66742(17) 0.0240(6) Uani 1 1 d . . . . .
O30 O 0.67199(17) 0.46673(16) 0.60169(17) 0.0238(6) Uani 1 1 d . . . . .
O39 O 0.30002(17) 0.20296(17) 0.17525(17) 0.0270(6) Uani 1 1 d . . . . .
O41 O 0.49327(17) 0.56288(16) 0.42001(17) 0.0234(6) Uani 1 1 d . . . . .
O42 O 0.62699(16) 0.75956(15) 0.57032(16) 0.0221(5) Uani 1 1 d . . . . .
O50 O 0.60478(17) 0.82112(17) 0.46420(17) 0.0267(6) Uani 1 1 d . . . . .
O60 O 0.92209(16) 0.66516(17) 0.77560(18) 0.0259(6) Uani 1 1 d . . . . .
O63 O 0.75792(16) 0.61806(16) 0.71016(17) 0.0234(6) Uani 1 1 d . . . . .
O38 O 0.16911(17) 0.20948(17) 0.17239(18) 0.0282(6) Uani 1 1 d . . . . .
O71 O 0.85421(18) 0.61475(17) 0.60251(18) 0.0282(6) Uani 1 1 d . . . . .
O74 O 0.47429(16) 0.72668(16) 0.46871(16) 0.0216(5) Uani 1 1 d . . . . .
O83 O 0.73142(18) 0.90110(17) 0.69656(18) 0.0297(6) Uani 1 1 d . . . . .
O93 O 0.57487(17) 0.44178(16) 0.41783(17) 0.0240(6) Uani 1 1 d . . . . .
O103 O 0.43713(17) 0.17270(17) 0.25574(17) 0.0267(6) Uani 1 1 d . . . . .
O113 O 0.46900(18) 0.42486(16) 0.26636(17) 0.0272(6) Uani 1 1 d . . . . .
O17 O 0.57548(17) 0.55977(17) 0.29432(17) 0.0255(6) Uani 1 1 d . . . . .
O82 O 0.61642(18) 0.92726(17) 0.63883(18) 0.0295(6) Uani 1 1 d . . . . .
O123 O 0.91890(17) 0.77111(17) 0.71148(19) 0.0286(6) Uani 1 1 d . . . . .
O92 O 0.58797(17) 0.34252(16) 0.44812(17) 0.0250(6) Uani 1 1 d . . . . .
O125 O 0.47860(18) 0.89831(17) 0.53053(18) 0.0286(6) Uani 1 1 d . . . . .
O61 O 0.87428(17) 0.54900(18) 0.7698(2) 0.0322(7) Uani 1 1 d . . . . .
O15 O 0.75724(17) 0.68897(18) 0.50151(17) 0.0281(6) Uani 1 1 d . . . . .
O122 O 0.85965(17) 0.82656(18) 0.63672(18) 0.0288(6) Uani 1 1 d . . . . .
O137 O 0.68933(17) 0.30444(17) 0.55580(18) 0.0283(6) Uani 1 1 d . . . . .
O104 O 0.50329(18) 0.12674(17) 0.12444(17) 0.0276(6) Uani 1 1 d . . . . .
O25 O 0.71456(18) 0.50105(18) 0.76580(18) 0.0292(6) Uani 1 1 d . . . . .
O51 O 0.73462(17) 0.84225(18) 0.53059(19) 0.0298(6) Uani 1 1 d . . . . .
O94 O 0.63478(18) 0.42820(17) 0.29268(18) 0.0268(6) Uani 1 1 d . . . . .
O102 O 0.50909(18) 0.16380(17) 0.36119(17) 0.0274(6) Uani 1 1 d . . . . .
O112 O 0.44694(17) 0.29157(17) 0.21961(17) 0.0263(6) Uani 1 1 d . . . . .
O40 O 0.34629(18) 0.06000(17) 0.08112(18) 0.0280(6) Uani 1 1 d . . . . .
O114 O 0.38915(18) 0.19204(17) 0.05662(17) 0.0285(6) Uani 1 1 d . . . . .
O136 O 0.79614(18) 0.39391(18) 0.6509(2) 0.0328(7) Uani 1 1 d . . . . .
O72 O 0.8326(2) 0.49491(18) 0.5981(2) 0.0350(7) Uani 1 1 d . . . . .
O138 O 0.7088(2) 0.1536(2) 0.4547(2) 0.0496(9) Uani 1 1 d . . . . .
H138 H 0.6822 0.1917 0.4814 0.074 Uiso 1 1 calc R U . . .
O124 O 1.0643(2) 0.8261(2) 0.7976(3) 0.0510(9) Uani 1 1 d . . . . .
H124 H 1.0200 0.7944 0.7769 0.077 Uiso 1 1 calc R U . . .
O73 O 0.9081(3) 0.6130(3) 0.4769(3) 0.0570(11) Uani 1 1 d . . . . .
H73 H 0.8886 0.6349 0.5201 0.086 Uiso 1 1 calc R U . . .
C86 C 0.6668(2) 0.3630(2) 0.2905(3) 0.0260(8) Uani 1 1 d . . . . .
O84 O 0.5725(3) 1.0733(2) 0.7084(3) 0.0560(10) Uani 1 1 d . . . . .
O52 O 0.8492(2) 0.8717(3) 0.4705(3) 0.0640(12) Uani 1 1 d . . . . .
H52 H 0.8697 0.9217 0.5008 0.096 Uiso 1 1 calc R U . . .
C111 C 0.4524(2) 0.3504(2) 0.2048(2) 0.0213(7) Uani 1 1 d . . . . .
C85 C 0.6535(2) 0.3344(2) 0.3445(2) 0.0231(8) Uani 1 1 d . . . . .
C14 C 0.7085(2) 0.6324(2) 0.4357(2) 0.0228(8) Uani 1 1 d . . . . .
C81 C 0.6825(3) 0.9506(2) 0.6933(3) 0.0270(8) Uani 1 1 d . . . . .
C37 C 0.2272(3) 0.1680(2) 0.1488(2) 0.0258(8) Uani 1 1 d . . . . .
C121 C 0.9178(2) 0.8248(2) 0.6882(3) 0.0247(8) Uani 1 1 d . . . . .
C49 C 0.6799(2) 0.8353(2) 0.4700(3) 0.0254(8) Uani 1 1 d . . . . .
C91 C 0.6038(2) 0.3756(2) 0.4063(2) 0.0210(7) Uani 1 1 d . . . . .
C100 C 0.5496(2) 0.0857(2) 0.1540(2) 0.0251(8) Uani 1 1 d . . . . .
C90 C 0.6877(3) 0.2648(2) 0.3388(3) 0.0284(9) Uani 1 1 d . . . . .
H90 H 0.6784 0.2452 0.3751 0.034 Uiso 1 1 calc R U . . .
C18 C 0.6538(3) 0.4375(3) 0.8281(3) 0.0278(8) Uani 1 1 d . . . . .
C105 C 0.4378(2) 0.3363(2) 0.1190(3) 0.0248(8) Uani 1 1 d . . . . .
C36 C 0.2678(3) 0.0285(3) 0.0605(3) 0.0274(8) Uani 1 1 d . . . . .
C101 C 0.4950(2) 0.1464(2) 0.2852(2) 0.0231(8) Uani 1 1 d . . . . .
C24 C 0.6600(2) 0.4467(2) 0.7556(2) 0.0237(8) Uani 1 1 d . . . . .
C8 C 0.7130(2) 0.6250(2) 0.3549(3) 0.0246(8) Uani 1 1 d . . . . .
C135 C 0.7646(2) 0.3235(2) 0.5877(3) 0.0272(8) Uani 1 1 d . . . . .
C13 C 0.6449(3) 0.5905(2) 0.2874(3) 0.0248(8) Uani 1 1 d . . . . .
C110 C 0.4065(3) 0.2574(2) 0.0490(3) 0.0260(8) Uani 1 1 d . . . . .
C75 C 0.7028(3) 1.0398(3) 0.7553(3) 0.0338(10) Uani 1 1 d . . . . .
C43 C 0.7062(3) 0.8451(3) 0.4041(3) 0.0309(9) Uani 1 1 d . . . . .
C115 C 0.9901(2) 0.8882(3) 0.7252(3) 0.0283(9) Uani 1 1 d . . . . .
C95 C 0.5492(2) 0.0938(2) 0.2323(3) 0.0255(8) Uani 1 1 d . . . . .
O62 O 0.9797(3) 0.4631(3) 0.7987(4) 0.0766(15) Uani 1 1 d . . . . .
H62 H 0.9320 0.4749 0.7958 0.115 Uiso 1 1 calc R U . . .
C99 C 0.6004(3) 0.0346(3) 0.1049(3) 0.0311(9) Uani 1 1 d . . . . .
H99 H 0.6000 0.0279 0.0512 0.037 Uiso 1 1 calc R U . . .
C109 C 0.3904(3) 0.2478(3) -0.0315(3) 0.0320(9) Uani 1 1 d . . . . .
H109 H 0.3674 0.1953 -0.0791 0.038 Uiso 1 1 calc R U . . .
C31 C 0.2073(3) 0.0782(2) 0.0913(3) 0.0261(8) Uani 1 1 d . . . . .
O28 O 0.5321(3) 0.3361(3) 0.7562(3) 0.0645(11) Uani 1 1 d . . . . .
H28 H 0.5342 0.3476 0.7185 0.097 Uiso 1 1 calc R U . . .
C53 C 1.0116(3) 0.6052(3) 0.8352(3) 0.0316(9) Uani 1 1 d . . . . .
C70 C 0.8550(2) 0.5366(3) 0.5672(3) 0.0273(8) Uani 1 1 d . . . . .
C59 C 0.9302(2) 0.6073(3) 0.7915(3) 0.0271(8) Uani 1 1 d . . . . .
C64 C 0.8837(3) 0.4927(3) 0.4894(3) 0.0329(10) Uani 1 1 d . . . . .
C96 C 0.6013(3) 0.0526(3) 0.2614(3) 0.0313(9) Uani 1 1 d . . . . .
H96 H 0.6015 0.0581 0.3146 0.038 Uiso 1 1 calc R U . . .
C12 C 0.6480(3) 0.5897(3) 0.2129(3) 0.0330(9) Uani 1 1 d . . . . .
C48 C 0.6480(3) 0.8346(3) 0.3352(3) 0.0401(11) Uani 1 1 d . . . . .
H48 H 0.5921 0.8221 0.3319 0.048 Uiso 1 1 calc R U . . .
C89 C 0.7346(3) 0.2245(3) 0.2811(3) 0.0346(10) Uani 1 1 d . . . . .
H89 H 0.7581 0.1777 0.2779 0.041 Uiso 1 1 calc R U . . .
C23 C 0.5900(3) 0.3848(3) 0.8237(3) 0.0302(9) Uani 1 1 d . . . . .
C87 C 0.7140(3) 0.3218(3) 0.2320(3) 0.0337(10) Uani 1 1 d . . . . .
H87 H 0.7234 0.3407 0.1952 0.040 Uiso 1 1 calc R U . . .
C32 C 0.1269(3) 0.0413(3) 0.0690(3) 0.0366(10) Uani 1 1 d . . . . .
H32 H 0.0860 0.0747 0.0903 0.044 Uiso 1 1 calc R U . . .
C98 C 0.6507(3) -0.0056(3) 0.1344(3) 0.0352(10) Uani 1 1 d . . . . .
H98 H 0.6848 -0.0405 0.1004 0.042 Uiso 1 1 calc R U . . .
C19 C 0.7136(3) 0.4814(3) 0.9030(3) 0.0381(10) Uani 1 1 d . . . . .
H19 H 0.7573 0.5168 0.9065 0.046 Uiso 1 1 calc R U . . .
C9 C 0.7846(3) 0.6575(3) 0.3461(3) 0.0338(10) Uani 1 1 d . . . . .
C106 C 0.4558(3) 0.4020(3) 0.1065(3) 0.0317(9) Uani 1 1 d . . . . .
H106 H 0.4781 0.4550 0.1537 0.038 Uiso 1 1 calc R U . . .
C88 C 0.7472(3) 0.2533(3) 0.2275(3) 0.0378(10) Uani 1 1 d . . . . .
H88 H 0.7791 0.2253 0.1873 0.045 Uiso 1 1 calc R U . . .
C120 C 1.0584(3) 0.8861(3) 0.7777(3) 0.0335(10) Uani 1 1 d . . . . .
C10 C 0.7878(3) 0.6543(3) 0.2720(3) 0.0392(11) Uani 1 1 d . . . . .
C22 C 0.5869(3) 0.3782(3) 0.8941(3) 0.0411(11) Uani 1 1 d . . . . .
C129 C 0.8193(3) 0.2611(3) 0.5510(3) 0.0388(11) Uani 1 1 d . . . . .
C107 C 0.4418(3) 0.3911(3) 0.0271(3) 0.0399(11) Uani 1 1 d . . . . .
H107 H 0.4552 0.4361 0.0193 0.048 Uiso 1 1 calc R U . . .
C58 C 1.0720(3) 0.6733(3) 0.8714(3) 0.0335(9) Uani 1 1 d . . . . .
H58 H 1.0585 0.7230 0.8730 0.040 Uiso 1 1 calc R U . . .
C69 C 0.9071(3) 0.5318(3) 0.4484(3) 0.0399(11) Uani 1 1 d . . . . .
C126 C 0.4224(3) 0.8957(3) 0.4755(3) 0.0353(10) Uani 1 1 d D . . . .
C97 C 0.6530(3) 0.0033(3) 0.2126(3) 0.0378(10) Uani 1 1 d . . . . .
H97 H 0.6895 -0.0238 0.2328 0.045 Uiso 1 1 calc R U . . .
C134 C 0.7885(3) 0.1804(3) 0.4862(3) 0.0435(12) Uani 1 1 d . . . . .
C11 C 0.7198(3) 0.6218(3) 0.2063(3) 0.0388(11) Uani 1 1 d . . . . .
C128 C 0.3961(3) 0.8262(3) 0.4006(3) 0.0440(12) Uani 1 1 d D . . . .
H12A H 0.3384 0.8251 0.3793 0.066 Uiso 1 1 calc R U . . .
H12B H 0.4033 0.7778 0.4072 0.066 Uiso 1 1 calc R U . . .
H12C H 0.4275 0.8249 0.3609 0.066 Uiso 1 1 calc R U . . .
C80 C 0.7788(3) 1.0697(3) 0.8098(3) 0.0440(12) Uani 1 1 d . . . . .
H80 H 0.8166 1.0323 0.8076 0.053 Uiso 1 1 calc R U . . .
C54 C 1.0323(3) 0.5323(3) 0.8331(4) 0.0468(13) Uani 1 1 d . . . . .
C57 C 1.1501(3) 0.6700(3) 0.9046(4) 0.0445(12) Uani 1 1 d . . . . .
C35 C 0.2454(3) -0.0567(3) 0.0065(3) 0.0333(9) Uani 1 1 d . . . . .
H35 H 0.2854 -0.0911 -0.0157 0.040 Uiso 1 1 calc R U . . .
C33 C 0.1064(3) -0.0434(3) 0.0162(3) 0.0441(12) Uani 1 1 d . . . . .
H33 H 0.0518 -0.0684 0.0016 0.053 Uiso 1 1 calc R U . . .
C34 C 0.1658(3) -0.0908(3) -0.0147(3) 0.0412(11) Uani 1 1 d . . . . .
H34 H 0.1516 -0.1488 -0.0519 0.049 Uiso 1 1 calc R U . . .
C108 C 0.4078(3) 0.3140(3) -0.0418(3) 0.0389(11) Uani 1 1 d . . . . .
H108 H 0.3965 0.3068 -0.0966 0.047 Uiso 1 1 calc R U . . .
C116 C 0.9885(3) 0.9539(3) 0.7090(4) 0.0454(12) Uani 1 1 d . . . . .
H116 H 0.9421 0.9560 0.6733 0.054 Uiso 1 1 calc R U . . .
C44 C 0.7888(3) 0.8635(3) 0.4085(4) 0.0446(12) Uani 1 1 d . . . . .
C76 C 0.6475(4) 1.0954(3) 0.7583(3) 0.0426(12) Uani 1 1 d . . . . .
C65 C 0.8873(3) 0.4073(3) 0.4553(3) 0.0447(12) Uani 1 1 d . . . . .
H65 H 0.8701 0.3806 0.4829 0.054 Uiso 1 1 calc R U . . .
C21 C 0.6456(4) 0.4218(4) 0.9663(3) 0.0488(13) Uani 1 1 d . . . . .
H21 H 0.6426 0.4166 1.0137 0.059 Uiso 1 1 calc R U . . .
C119 C 1.1248(3) 0.9479(3) 0.8126(4) 0.0477(13) Uani 1 1 d . . . . .
C47 C 0.6709(4) 0.8423(4) 0.2721(3) 0.0538(15) Uani 1 1 d . . . . .
H47 H 0.6311 0.8356 0.2257 0.065 Uiso 1 1 calc R U . . .
C141 C 0.5978(3) 0.2099(4) 0.9889(4) 0.0531(14) Uani 1 1 d . . . . .
C68 C 0.9335(3) 0.4840(4) 0.3736(4) 0.0545(15) Uani 1 1 d . . . . .
H68 H 0.9492 0.5090 0.3439 0.065 Uiso 1 1 calc R U . . .
C20 C 0.7091(4) 0.4732(4) 0.9715(3) 0.0523(14) Uani 1 1 d . . . . .
C66 C 0.9151(3) 0.3618(4) 0.3835(4) 0.0541(15) Uani 1 1 d . . . . .
H66 H 0.9191 0.3046 0.3621 0.065 Uiso 1 1 calc R U . . .
C127 C 0.3823(4) 0.9705(3) 0.4939(4) 0.0516(14) Uani 1 1 d D . . . .
H12D H 0.4219 1.0150 0.5028 0.077 Uiso 1 1 calc R U . . .
H12E H 0.3610 0.9885 0.5447 0.077 Uiso 1 1 calc R U . . .
H12F H 0.3374 0.9576 0.4464 0.077 Uiso 1 1 calc R U . . .
C67 C 0.9367(4) 0.4008(4) 0.3434(3) 0.0574(16) Uani 1 1 d . . . . .
H67 H 0.9546 0.3693 0.2927 0.069 Uiso 1 1 calc R U . . .
C118 C 1.1217(3) 1.0124(4) 0.7967(4) 0.0560(15) Uani 1 1 d . . . . .
C117 C 1.0542(3) 1.0158(4) 0.7448(5) 0.0570(16) Uani 1 1 d . . . . .
C79 C 0.8000(4) 1.1536(3) 0.8673(4) 0.0606(17) Uani 1 1 d . . . . .
H79 H 0.8520 1.1738 0.9045 0.073 Uiso 1 1 calc R U . . .
C45 C 0.8108(4) 0.8706(4) 0.3437(5) 0.0646(18) Uani 1 1 d . . . . .
H45 H 0.8665 0.8831 0.3458 0.078 Uiso 1 1 calc R U . . .
C56 C 1.1698(3) 0.5980(4) 0.9004(5) 0.0614(17) Uani 1 1 d . . . . .
C142 C 0.5528(4) 0.1270(4) 0.9371(5) 0.0654(17) Uani 1 1 d . . . . .
H14A H 0.5176 0.1227 0.8871 0.098 Uiso 1 1 calc R U . . .
H14B H 0.5195 0.1162 0.9694 0.098 Uiso 1 1 calc R U . . .
H14C H 0.5911 0.0863 0.9197 0.098 Uiso 1 1 calc R U . . .
C77 C 0.6706(5) 1.1796(3) 0.8166(4) 0.0577(16) Uani 1 1 d . . . . .
C130 C 0.9045(4) 0.2836(4) 0.5815(5) 0.0628(17) Uani 1 1 d . . . . .
H130 H 0.9257 0.3381 0.6264 0.075 Uiso 1 1 calc R U . . .
C55 C 1.1126(4) 0.5293(4) 0.8650(5) 0.0663(19) Uani 1 1 d . . . . .
H55 H 1.1278 0.4797 0.8624 0.080 Uiso 1 1 calc R U . . .
C46 C 0.7520(5) 0.8596(4) 0.2768(4) 0.069(2) Uani 1 1 d . . . . .
H46 H 0.7677 0.8642 0.2329 0.083 Uiso 1 1 calc R U . . .
C78 C 0.7446(5) 1.2078(4) 0.8701(4) 0.069(2) Uani 1 1 d . . . . .
C133 C 0.8433(5) 0.1240(4) 0.4521(5) 0.081(2) Uani 1 1 d . . . . .
H133 H 0.8234 0.0690 0.4076 0.097 Uiso 1 1 calc R U . . .
C131 C 0.9570(4) 0.2274(5) 0.5468(6) 0.092(3) Uani 1 1 d . . . . .
H131 H 1.0141 0.2434 0.5669 0.110 Uiso 1 1 calc R U . . .
C132 C 0.9266(5) 0.1484(6) 0.4834(6) 0.096(3) Uani 1 1 d . . . . .
H132 H 0.9631 0.1096 0.4603 0.116 Uiso 1 1 calc R U . . .
H10 H 0.836(4) 0.679(4) 0.271(4) 0.048(16) Uiso 1 1 d . . . . .
H12 H 0.601(3) 0.564(3) 0.167(3) 0.031(12) Uiso 1 1 d . . . . .
H84 H 0.561(4) 1.014(5) 0.671(5) 0.07(2) Uiso 1 1 d . . . . .
H9 H 0.832(3) 0.681(3) 0.392(3) 0.037(13) Uiso 1 1 d . . . . .
H22 H 0.546(5) 0.342(5) 0.888(5) 0.08(2) Uiso 1 1 d . . . . .
H11 H 0.728(3) 0.622(3) 0.157(4) 0.044(15) Uiso 1 1 d . . . . .
H57 H 1.192(4) 0.724(4) 0.937(4) 0.062(18) Uiso 1 1 d . . . . .
H20 H 0.757(5) 0.505(5) 1.024(5) 0.09(2) Uiso 1 1 d . . . . .
H56 H 1.230(4) 0.593(4) 0.914(4) 0.07(2) Uiso 1 1 d . . . . .
H117 H 1.044(4) 1.065(4) 0.738(4) 0.061(18) Uiso 1 1 d . . . . .
H77 H 0.633(5) 1.212(5) 0.817(5) 0.07(2) Uiso 1 1 d . . . . .
H78 H 0.757(4) 1.265(5) 0.908(4) 0.07(2) Uiso 1 1 d . . . . .
H119 H 1.169(5) 0.950(5) 0.860(5) 0.08(2) Uiso 1 1 d . . . . .
H118 H 1.168(4) 1.062(4) 0.833(4) 0.065(19) Uiso 1 1 d . . . . .
N2 N 0.3987(3) 0.3813(3) 0.3958(3) 0.0341(9) Uani 1 1 d . . . . .
N3 N 0.6331(4) 0.2745(4) 1.0288(4) 0.0731(16) Uani 1 1 d . . . . .
H2A H 0.442(5) 0.411(5) 0.426(5) 0.07(2) Uiso 1 1 d . . . . .
H2B H 0.399(6) 0.348(7) 0.356(7) 0.11(4) Uiso 1 1 d . . . . .
H2C H 0.391(7) 0.377(7) 0.431(8) 0.13(4) Uiso 1 1 d . . . . .
H2D H 0.362(9) 0.403(9) 0.384(10) 0.18(6) Uiso 1 1 d . . . . .

loop_
_atom_site_aniso_label
_atom_site_aniso_U_11
_atom_site_aniso_U_22
_atom_site_aniso_U_33
_atom_site_aniso_U_23
_atom_site_aniso_U_13
_atom_site_aniso_U_12
Ti1 0.0239(3) 0.0180(3) 0.0189(3) 0.0083(3) 0.0052(3) 0.0014(3)
Ti2 0.0199(3) 0.0166(3) 0.0181(3) 0.0075(3) 0.0023(2) 0.0004(2)
Ti3 0.0215(3) 0.0196(3) 0.0214(3) 0.0093(3) 0.0022(3) -0.0012(3)
Ti4 0.0267(4) 0.0193(3) 0.0179(3) 0.0061(3) 0.0045(3) 0.0003(3)
Ti5 0.0220(3) 0.0171(3) 0.0188(3) 0.0078(3) 0.0035(3) 0.0006(3)
Ti6 0.0201(3) 0.0202(3) 0.0277(4) 0.0117(3) 0.0019(3) -0.0011(3)
Ti7 0.0189(3) 0.0187(3) 0.0229(3) 0.0092(3) 0.0031(3) -0.0001(3)
O1 0.0250(14) 0.0254(14) 0.0226(14) 0.0119(11) 0.0039(11) -0.0015(11)
O26 0.0247(14) 0.0254(14) 0.0225(14) 0.0120(12) 0.0003(11) -0.0028(11)
O29 0.0235(14) 0.0219(13) 0.0266(14) 0.0125(11) 0.0050(11) 0.0020(11)
O30 0.0260(14) 0.0208(13) 0.0257(14) 0.0131(11) 0.0049(11) -0.0010(11)
O39 0.0245(14) 0.0228(14) 0.0248(14) 0.0059(12) 0.0042(11) 0.0016(11)
O41 0.0262(14) 0.0181(13) 0.0221(13) 0.0076(11) 0.0044(11) 0.0011(11)
O42 0.0257(14) 0.0162(12) 0.0226(13) 0.0082(11) 0.0060(11) 0.0040(10)
O50 0.0281(15) 0.0299(15) 0.0249(14) 0.0165(12) 0.0048(11) 0.0001(12)
O60 0.0199(14) 0.0230(14) 0.0332(15) 0.0144(12) 0.0015(11) 0.0014(11)
O63 0.0198(13) 0.0231(13) 0.0246(14) 0.0104(11) 0.0036(10) 0.0004(11)
O38 0.0238(14) 0.0259(14) 0.0245(14) 0.0061(12) 0.0019(11) 0.0033(12)
O71 0.0299(15) 0.0263(14) 0.0277(15) 0.0118(12) 0.0105(12) 0.0034(12)
O74 0.0210(13) 0.0193(13) 0.0221(13) 0.0096(11) 0.0026(10) -0.0003(10)
O83 0.0348(16) 0.0216(14) 0.0247(14) 0.0081(12) 0.0001(12) -0.0015(12)
O93 0.0307(15) 0.0213(13) 0.0243(14) 0.0128(11) 0.0116(11) 0.0079(11)
O103 0.0297(15) 0.0283(14) 0.0221(14) 0.0115(12) 0.0093(11) 0.0072(12)
O113 0.0309(15) 0.0186(13) 0.0230(14) 0.0043(11) 0.0047(11) -0.0023(11)
O17 0.0259(14) 0.0269(14) 0.0257(14) 0.0157(12) 0.0033(11) -0.0004(11)
O82 0.0289(15) 0.0216(14) 0.0302(15) 0.0094(12) 0.0000(12) 0.0004(11)
O123 0.0226(14) 0.0269(14) 0.0367(16) 0.0174(13) 0.0040(12) -0.0028(11)
O92 0.0315(15) 0.0203(13) 0.0238(14) 0.0108(11) 0.0088(11) 0.0020(11)
O125 0.0306(15) 0.0219(14) 0.0326(15) 0.0139(12) 0.0044(12) 0.0062(12)
O61 0.0227(15) 0.0310(15) 0.0405(17) 0.0198(14) -0.0029(12) -0.0051(12)
O15 0.0231(14) 0.0288(15) 0.0233(14) 0.0072(12) 0.0032(11) -0.0013(11)
O122 0.0225(14) 0.0320(15) 0.0321(15) 0.0183(13) 0.0014(12) -0.0047(12)
O137 0.0251(15) 0.0230(14) 0.0336(16) 0.0128(12) 0.0038(12) 0.0014(11)
O104 0.0301(15) 0.0287(15) 0.0224(14) 0.0108(12) 0.0086(11) 0.0042(12)
O25 0.0296(15) 0.0294(15) 0.0264(15) 0.0151(12) -0.0006(12) -0.0073(12)
O51 0.0266(15) 0.0355(16) 0.0334(16) 0.0232(14) 0.0033(12) -0.0013(12)
O94 0.0320(15) 0.0267(14) 0.0282(15) 0.0162(12) 0.0137(12) 0.0097(12)
O102 0.0308(15) 0.0288(15) 0.0205(14) 0.0105(12) 0.0069(11) 0.0030(12)
O112 0.0312(15) 0.0219(14) 0.0202(13) 0.0077(11) 0.0026(11) -0.0019(11)
O40 0.0305(15) 0.0203(13) 0.0263(14) 0.0062(12) 0.0083(12) 0.0012(11)
O114 0.0377(16) 0.0216(14) 0.0189(13) 0.0063(11) 0.0027(11) -0.0023(12)
O136 0.0265(15) 0.0231(14) 0.0427(18) 0.0152(13) -0.0016(13) 0.0022(12)
O72 0.0393(18) 0.0249(15) 0.0418(18) 0.0138(14) 0.0206(14) 0.0053(13)
O138 0.052(2) 0.0320(18) 0.047(2) 0.0082(16) 0.0043(17) 0.0081(16)
O124 0.038(2) 0.048(2) 0.064(2) 0.032(2) -0.0061(17) -0.0066(16)
O73 0.061(3) 0.079(3) 0.068(3) 0.055(2) 0.040(2) 0.032(2)
C86 0.026(2) 0.0234(19) 0.0239(19) 0.0083(16) 0.0064(16) -0.0001(16)
O84 0.057(2) 0.0310(19) 0.067(3) 0.0162(19) 0.009(2) 0.0133(17)
O52 0.037(2) 0.086(3) 0.096(4) 0.064(3) 0.020(2) 0.009(2)
C111 0.0127(17) 0.0207(18) 0.0242(19) 0.0071(15) 0.0029(14) -0.0003(14)
C85 0.0221(19) 0.0209(18) 0.0231(19) 0.0087(15) 0.0050(15) 0.0023(15)
C14 0.0189(18) 0.0220(18) 0.0248(19) 0.0092(16) 0.0064(15) 0.0064(15)
C81 0.031(2) 0.0215(19) 0.026(2) 0.0111(17) 0.0047(16) -0.0013(17)
C37 0.031(2) 0.0240(19) 0.0167(18) 0.0076(16) 0.0007(15) 0.0019(16)
C121 0.0196(19) 0.0236(19) 0.029(2) 0.0114(17) 0.0071(15) 0.0012(15)
C49 0.028(2) 0.0209(19) 0.029(2) 0.0130(17) 0.0084(16) 0.0020(16)
C91 0.0223(19) 0.0199(18) 0.0183(17) 0.0086(15) 0.0025(14) -0.0010(14)
C100 0.0231(19) 0.0222(19) 0.0229(19) 0.0066(16) 0.0047(15) -0.0040(15)
C90 0.028(2) 0.0216(19) 0.032(2) 0.0116(17) 0.0053(17) 0.0024(16)
C18 0.030(2) 0.027(2) 0.027(2) 0.0149(17) 0.0037(16) 0.0038(17)
C105 0.0236(19) 0.0237(19) 0.025(2) 0.0101(16) 0.0087(15) 0.0048(15)
C36 0.031(2) 0.024(2) 0.0214(19) 0.0085(16) 0.0040(16) -0.0030(16)
C101 0.029(2) 0.0173(17) 0.0190(18) 0.0069(15) 0.0041(15) -0.0045(15)
C24 0.026(2) 0.0220(19) 0.0218(19) 0.0109(16) 0.0016(15) 0.0018(15)
C8 0.026(2) 0.0221(19) 0.026(2) 0.0114(16) 0.0093(16) 0.0038(15)
C135 0.024(2) 0.024(2) 0.037(2) 0.0183(18) 0.0068(17) 0.0048(16)
C13 0.030(2) 0.0198(18) 0.026(2) 0.0116(16) 0.0087(16) 0.0031(16)
C110 0.031(2) 0.0235(19) 0.0230(19) 0.0109(16) 0.0073(16) 0.0030(16)
C75 0.042(3) 0.024(2) 0.029(2) 0.0099(18) 0.0051(18) -0.0024(18)
C43 0.039(2) 0.026(2) 0.036(2) 0.0191(19) 0.0163(19) 0.0086(18)
C115 0.020(2) 0.027(2) 0.033(2) 0.0131(18) 0.0041(16) -0.0012(16)
C95 0.026(2) 0.0204(18) 0.025(2) 0.0074(16) 0.0055(16) 0.0008(15)
O62 0.050(3) 0.052(2) 0.124(4) 0.055(3) -0.021(3) -0.008(2)
C99 0.029(2) 0.030(2) 0.025(2) 0.0056(17) 0.0087(16) -0.0018(17)
C109 0.036(2) 0.032(2) 0.024(2) 0.0120(18) 0.0034(17) 0.0020(18)
C31 0.026(2) 0.0230(19) 0.025(2) 0.0097(16) 0.0020(15) 0.0025(16)
O28 0.066(3) 0.070(3) 0.062(3) 0.039(2) 0.007(2) -0.007(2)
C53 0.021(2) 0.033(2) 0.037(2) 0.0176(19) 0.0009(17) 0.0046(17)
C70 0.0193(19) 0.027(2) 0.029(2) 0.0096(17) 0.0056(16) 0.0030(16)
C59 0.024(2) 0.025(2) 0.026(2) 0.0089(17) 0.0033(16) -0.0002(16)
C64 0.021(2) 0.040(2) 0.027(2) 0.0090(19) 0.0046(16) 0.0050(18)
C96 0.036(2) 0.027(2) 0.028(2) 0.0123(18) 0.0064(18) 0.0039(18)
C12 0.039(3) 0.037(2) 0.027(2) 0.0191(19) 0.0079(19) 0.003(2)
C48 0.058(3) 0.034(2) 0.031(2) 0.017(2) 0.012(2) 0.003(2)
C89 0.032(2) 0.027(2) 0.042(3) 0.014(2) 0.0117(19) 0.0100(18)
C23 0.033(2) 0.026(2) 0.032(2) 0.0150(18) 0.0089(18) 0.0057(17)
C87 0.036(2) 0.036(2) 0.031(2) 0.0153(19) 0.0178(19) 0.0095(19)
C32 0.027(2) 0.033(2) 0.038(3) 0.012(2) 0.0021(18) -0.0008(18)
C98 0.030(2) 0.028(2) 0.037(2) 0.0073(19) 0.0133(19) 0.0065(18)
C19 0.036(2) 0.046(3) 0.031(2) 0.022(2) -0.0011(19) -0.002(2)
C9 0.027(2) 0.036(2) 0.036(2) 0.017(2) 0.0082(19) 0.0000(18)
C106 0.040(2) 0.025(2) 0.030(2) 0.0132(18) 0.0097(18) 0.0039(18)
C88 0.036(3) 0.035(2) 0.041(3) 0.014(2) 0.021(2) 0.011(2)
C120 0.025(2) 0.031(2) 0.042(3) 0.017(2) 0.0057(18) -0.0010(17)
C10 0.037(3) 0.044(3) 0.042(3) 0.023(2) 0.019(2) -0.001(2)
C22 0.049(3) 0.042(3) 0.046(3) 0.028(2) 0.021(2) 0.011(2)
C129 0.036(3) 0.033(2) 0.046(3) 0.018(2) 0.013(2) 0.007(2)
C107 0.056(3) 0.034(2) 0.036(2) 0.023(2) 0.010(2) 0.002(2)
C58 0.028(2) 0.032(2) 0.037(2) 0.016(2) 0.0027(18) 0.0021(18)
C69 0.025(2) 0.058(3) 0.041(3) 0.025(2) 0.0130(19) 0.017(2)
C126 0.037(2) 0.035(2) 0.042(3) 0.025(2) 0.008(2) 0.0064(19)
C97 0.035(2) 0.033(2) 0.044(3) 0.017(2) 0.011(2) 0.0110(19)
C134 0.040(3) 0.042(3) 0.048(3) 0.020(2) 0.014(2) 0.017(2)
C11 0.046(3) 0.043(3) 0.034(2) 0.022(2) 0.018(2) 0.005(2)
C128 0.054(3) 0.035(3) 0.034(3) 0.015(2) -0.006(2) 0.010(2)
C80 0.055(3) 0.030(2) 0.035(3) 0.011(2) -0.002(2) -0.006(2)
C54 0.039(3) 0.035(3) 0.062(3) 0.028(3) -0.006(2) -0.001(2)
C57 0.029(2) 0.045(3) 0.052(3) 0.025(3) -0.007(2) -0.003(2)
C35 0.033(2) 0.024(2) 0.036(2) 0.0107(18) 0.0053(18) 0.0053(18)
C33 0.032(3) 0.033(2) 0.050(3) 0.012(2) 0.000(2) -0.008(2)
C34 0.041(3) 0.027(2) 0.040(3) 0.008(2) 0.000(2) -0.006(2)
C108 0.053(3) 0.041(3) 0.026(2) 0.019(2) 0.010(2) 0.005(2)
C116 0.031(3) 0.043(3) 0.066(3) 0.033(3) 0.001(2) -0.005(2)
C44 0.042(3) 0.050(3) 0.064(3) 0.040(3) 0.026(3) 0.014(2)
C76 0.060(3) 0.025(2) 0.037(3) 0.011(2) 0.012(2) 0.004(2)
C65 0.037(3) 0.039(3) 0.039(3) 0.005(2) 0.012(2) -0.001(2)
C21 0.059(3) 0.065(4) 0.039(3) 0.037(3) 0.015(2) 0.014(3)
C119 0.028(2) 0.048(3) 0.056(3) 0.024(3) -0.006(2) -0.010(2)
C47 0.087(5) 0.051(3) 0.034(3) 0.027(3) 0.020(3) 0.009(3)
C141 0.039(3) 0.064(4) 0.060(4) 0.035(3) 0.008(3) 0.000(3)
C68 0.036(3) 0.096(5) 0.043(3) 0.040(3) 0.018(2) 0.019(3)
C20 0.054(3) 0.072(4) 0.033(3) 0.031(3) -0.001(2) 0.004(3)
C66 0.043(3) 0.048(3) 0.044(3) 0.001(3) 0.018(2) 0.001(2)
C127 0.048(3) 0.042(3) 0.073(4) 0.037(3) 0.006(3) 0.014(2)
C67 0.046(3) 0.070(4) 0.028(3) 0.003(3) 0.012(2) 0.012(3)
C118 0.037(3) 0.049(3) 0.074(4) 0.032(3) -0.004(3) -0.018(2)
C117 0.036(3) 0.048(3) 0.096(5) 0.048(3) 0.002(3) -0.007(2)
C79 0.075(4) 0.036(3) 0.045(3) 0.011(2) -0.013(3) -0.016(3)
C45 0.072(4) 0.076(4) 0.091(5) 0.064(4) 0.053(4) 0.027(3)
C56 0.029(3) 0.064(4) 0.090(5) 0.045(4) -0.010(3) 0.003(3)
C142 0.048(4) 0.057(4) 0.086(5) 0.036(4) 0.005(3) 0.003(3)
C77 0.087(5) 0.024(3) 0.053(3) 0.010(2) 0.023(3) 0.011(3)
C130 0.034(3) 0.059(4) 0.087(5) 0.028(3) 0.022(3) 0.013(3)
C55 0.045(3) 0.054(4) 0.097(5) 0.044(4) -0.010(3) 0.005(3)
C46 0.111(6) 0.073(4) 0.068(4) 0.054(4) 0.061(4) 0.036(4)
C78 0.111(6) 0.026(3) 0.045(3) 0.006(3) 0.007(4) -0.015(3)
C133 0.089(6) 0.050(4) 0.076(5) 0.006(3) 0.033(4) 0.032(4)
C131 0.039(4) 0.083(5) 0.131(8) 0.034(5) 0.026(4) 0.020(4)
C132 0.061(5) 0.090(6) 0.115(7) 0.025(5) 0.046(5) 0.043(4)
N2 0.025(2) 0.044(2) 0.032(2) 0.021(2) 0.0008(17) -0.0056(18)
N3 0.066(4) 0.079(4) 0.064(4) 0.034(3) 0.002(3) -0.016(3)

loop_
_atom_type_symbol
_atom_type_description
_atom_type_scat_dispersion_real
_atom_type_scat_dispersion_imag
_atom_type_scat_source
C C 0.0181 0.0091 'International Tables Vol C Tables 4.2.6.8 and 6.1.1.4'
H H 0.0000 0.0000 'International Tables Vol C Tables 4.2.6.8 and 6.1.1.4'
N N 0.0311 0.0180 'International Tables Vol C Tables 4.2.6.8 and 6.1.1.4'
O O 0.0492 0.0322 'International Tables Vol C Tables 4.2.6.8 and 6.1.1.4'
Ti Ti 0.2191 1.8069 'International Tables Vol C Tables 4.2.6.8 and 6.1.1.4'

loop_
_geom_angle_atom_site_label_1
_geom_angle_atom_site_label_2
_geom_angle_atom_site_label_3
_geom_angle
_geom_angle_site_symmetry_1
_geom_angle_site_symmetry_3
_geom_angle_publ_flag
O17 Ti1 O94 91.85(12) . . ?
O17 Ti1 O41 100.83(12) . . ?
O94 Ti1 O41 167.27(12) . . ?
O17 Ti1 O113 95.45(12) . . ?
O94 Ti1 O113 91.76(13) . . ?
O41 Ti1 O113 88.12(12) . . ?
O17 Ti1 O1 85.62(12) . . ?
O94 Ti1 O1 93.19(12) . . ?
O41 Ti1 O1 86.79(11) . . ?
O113 Ti1 O1 174.90(12) . . ?
O17 Ti1 O93 170.03(12) . . ?
O94 Ti1 O93 83.51(11) . . ?
O41 Ti1 O93 83.80(11) . . ?
O113 Ti1 O93 93.51(12) . . ?
O1 Ti1 O93 85.83(11) . . ?
O41 Ti2 O74 98.68(12) . . ?
O41 Ti2 O30 96.76(12) . 2_666 ?
O74 Ti2 O30 164.28(12) . 2_666 ?
O41 Ti2 O92 100.61(12) . 2_666 ?
O74 Ti2 O92 91.07(11) . 2_666 ?
O30 Ti2 O92 89.02(12) 2_666 2_666 ?
O41 Ti2 O26 93.66(12) . 2_666 ?
O74 Ti2 O26 88.00(11) . 2_666 ?
O30 Ti2 O26 88.04(11) 2_666 2_666 ?
O92 Ti2 O26 165.67(12) 2_666 2_666 ?
O41 Ti2 O137 176.27(12) . 2_666 ?
O74 Ti2 O137 81.42(11) . 2_666 ?
O30 Ti2 O137 82.98(11) 2_666 2_666 ?
O92 Ti2 O137 83.12(12) 2_666 2_666 ?
O26 Ti2 O137 82.61(11) 2_666 2_666 ?
O41 Ti2 Ti6 108.40(9) . 2_666 ?
O74 Ti2 Ti6 145.55(8) . 2_666 ?
O30 Ti2 Ti6 21.51(8) 2_666 2_666 ?
O92 Ti2 Ti6 104.07(8) 2_666 2_666 ?
O26 Ti2 Ti6 69.77(8) 2_666 2_666 ?
O137 Ti2 Ti6 70.19(7) 2_666 2_666 ?
O42 Ti3 O29 98.20(12) . . ?
O42 Ti3 O15 94.31(12) . . ?
O29 Ti3 O15 95.22(13) . . ?
O42 Ti3 O83 94.21(12) . . ?
O29 Ti3 O83 98.39(12) . . ?
O15 Ti3 O83 162.73(13) . . ?
O42 Ti3 O122 171.33(12) . . ?
O29 Ti3 O122 90.33(12) . . ?
O15 Ti3 O122 86.45(12) . . ?
O83 Ti3 O122 82.92(12) . . ?
O42 Ti3 O51 89.81(12) . . ?
O29 Ti3 O51 171.64(12) . . ?
O15 Ti3 O51 81.70(12) . . ?
O83 Ti3 O51 83.33(12) . . ?
O122 Ti3 O51 81.75(11) . . ?
O42 Ti3 Ti5 23.37(8) . . ?
O29 Ti3 Ti5 117.56(9) . . ?
O15 Ti3 Ti5 104.17(9) . . ?
O83 Ti3 Ti5 78.79(9) . . ?
O122 Ti3 Ti5 148.42(8) . . ?
O51 Ti3 Ti5 70.79(8) . . ?
O104 Ti4 O114 96.00(13) . . ?
O104 Ti4 O40 93.00(13) . . ?
O114 Ti4 O40 98.21(13) . . ?
O104 Ti4 O39 170.20(13) . . ?
O114 Ti4 O39 93.72(13) . . ?
O40 Ti4 O39 84.38(12) . . ?
O104 Ti4 O103 85.37(12) . . ?
O114 Ti4 O103 163.91(12) . . ?
O40 Ti4 O103 97.73(12) . . ?
O39 Ti4 O103 85.63(12) . . ?
O104 Ti4 O112 99.45(12) . . ?
O114 Ti4 O112 84.29(11) . . ?
O40 Ti4 O112 166.99(12) . . ?
O39 Ti4 O112 82.72(11) . . ?
O103 Ti4 O112 79.67(11) . . ?
O74 Ti5 O42 100.96(12) . . ?
O74 Ti5 O102 95.91(12) . 2_666 ?
O42 Ti5 O102 98.42(12) . 2_666 ?
O74 Ti5 O50 96.42(12) . . ?
O42 Ti5 O50 89.07(12) . . ?
O102 Ti5 O50 164.09(12) 2_666 . ?
O74 Ti5 O125 94.43(12) . . ?
O42 Ti5 O125 163.41(12) . . ?
O102 Ti5 O125 86.01(12) 2_666 . ?
O50 Ti5 O125 83.05(12) . . ?
O74 Ti5 O82 171.26(12) . . ?
O42 Ti5 O82 87.63(12) . . ?
O102 Ti5 O82 81.08(12) 2_666 . ?
O50 Ti5 O82 85.24(12) . . ?
O125 Ti5 O82 77.22(11) . . ?
O74 Ti5 Ti3 120.08(9) . . ?
O42 Ti5 Ti3 22.71(8) . . ?
O102 Ti5 Ti3 106.51(9) 2_666 . ?
O50 Ti5 Ti3 75.65(8) . . ?
O125 Ti5 Ti3 140.81(9) . . ?
O82 Ti5 Ti3 68.65(8) . . ?
O30 Ti6 O63 97.09(12) . . ?
O30 Ti6 O72 95.38(14) . . ?
O63 Ti6 O72 91.19(12) . . ?
O30 Ti6 O25 94.67(12) . . ?
O63 Ti6 O25 100.08(12) . . ?
O72 Ti6 O25 163.86(13) . . ?
O30 Ti6 O136 95.11(12) . . ?
O63 Ti6 O136 166.31(12) . . ?
O72 Ti6 O136 81.48(13) . . ?
O25 Ti6 O136 85.06(13) . . ?
O30 Ti6 O61 176.79(12) . . ?
O63 Ti6 O61 86.11(12) . . ?
O72 Ti6 O61 84.88(13) . . ?
O25 Ti6 O61 84.40(12) . . ?
O136 Ti6 O61 81.76(12) . . ?
O30 Ti6 Ti7 109.16(9) . . ?
O63 Ti6 Ti7 22.91(8) . . ?
O72 Ti6 Ti7 71.10(9) . . ?
O25 Ti6 Ti7 117.11(9) . . ?
O136 Ti6 Ti7 144.53(9) . . ?
O61 Ti6 Ti7 73.96(8) . . ?
O30 Ti6 Ti2 24.08(9) . 2_666 ?
O63 Ti6 Ti2 115.83(9) . 2_666 ?
O72 Ti6 Ti2 108.64(10) . 2_666 ?
O25 Ti6 Ti2 76.87(8) . 2_666 ?
O136 Ti6 Ti2 77.61(9) . 2_666 ?
O61 Ti6 Ti2 153.11(8) . 2_666 ?
Ti7 Ti6 Ti2 131.92(3) . 2_666 ?
O63 Ti7 O29 98.04(13) . . ?
O63 Ti7 O38 102.79(13) . 2_666 ?
O29 Ti7 O38 90.88(12) . 2_666 ?
O63 Ti7 O71 93.73(12) . . ?
O29 Ti7 O71 93.38(12) . . ?
O38 Ti7 O71 162.19(12) 2_666 . ?
O63 Ti7 O60 91.11(12) . . ?
O29 Ti7 O60 170.26(12) . . ?
O38 Ti7 O60 83.83(12) 2_666 . ?
O71 Ti7 O60 89.31(12) . . ?
O63 Ti7 O123 170.93(13) . . ?
O29 Ti7 O123 88.24(12) . . ?
O38 Ti7 O123 83.56(12) 2_666 . ?
O71 Ti7 O123 79.31(12) . . ?
O60 Ti7 O123 83.06(11) . . ?
O63 Ti7 Ti6 24.27(9) . . ?
O29 Ti7 Ti6 114.51(9) . . ?
O38 Ti7 Ti6 118.14(9) 2_666 . ?
O71 Ti7 Ti6 75.51(8) . . ?
O60 Ti7 Ti6 75.22(8) . . ?
O123 Ti7 Ti6 146.66(9) . . ?
C14 O1 Ti1 128.2(3) . . ?
C24 O26 Ti2 138.1(3) . 2_666 ?
Ti3 O29 Ti7 145.09(17) . . ?
Ti6 O30 Ti2 134.41(15) . 2_666 ?
C37 O39 Ti4 133.9(3) . . ?
Ti2 O41 Ti1 148.10(16) . . ?
Ti3 O42 Ti5 133.92(15) . . ?
C49 O50 Ti5 130.4(3) . . ?
C59 O60 Ti7 133.4(3) . . ?
Ti7 O63 Ti6 132.82(16) . . ?
C37 O38 Ti7 125.4(3) . 2_666 ?
C70 O71 Ti7 129.6(3) . . ?
Ti5 O74 Ti2 148.44(16) . . ?
C81 O83 Ti3 127.0(3) . . ?
C91 O93 Ti1 131.8(2) . . ?
C101 O103 Ti4 131.3(3) . . ?
C111 O113 Ti1 138.2(3) . . ?
C13 O17 Ti1 127.3(3) . . ?
C81 O82 Ti5 136.7(3) . . ?
C121 O123 Ti7 133.0(3) . . ?
C91 O92 Ti2 137.8(2) . 2_666 ?
C126 O125 Ti5 135.5(3) . . ?
C59 O61 Ti6 130.2(3) . . ?
C14 O15 Ti3 130.6(3) . . ?
C121 O122 Ti3 132.2(3) . . ?
C135 O137 Ti2 133.6(3) . 2_666 ?
C100 O104 Ti4 133.0(3) . . ?
C24 O25 Ti6 127.9(3) . . ?
C49 O51 Ti3 130.2(3) . . ?
C86 O94 Ti1 138.1(3) . . ?
C101 O102 Ti5 142.6(3) . 2_666 ?
C111 O112 Ti4 132.0(2) . . ?
C36 O40 Ti4 135.7(3) . . ?
C110 O114 Ti4 137.0(3) . . ?
C135 O136 Ti6 127.3(3) . . ?
C70 O72 Ti6 137.2(3) . . ?
C134 O138 H138 109.5 . . ?
C120 O124 H124 109.5 . . ?
C69 O73 H73 109.5 . . ?
O94 C86 C87 118.6(4) . . ?
O94 C86 C85 122.0(4) . . ?
C87 C86 C85 119.5(4) . . ?
C76 O84 H84 111(4) . . ?
C44 O52 H52 109.5 . . ?
O112 C111 O113 119.1(4) . . ?
O112 C111 C105 122.3(3) . . ?
O113 C111 C105 118.6(3) . . ?
C90 C85 C86 119.7(4) . . ?
C90 C85 C91 119.3(4) . . ?
C86 C85 C91 121.0(4) . . ?
O1 C14 O15 120.6(4) . . ?
O1 C14 C8 121.6(3) . . ?
O15 C14 C8 117.8(3) . . ?
O82 C81 O83 123.3(4) . . ?
O82 C81 C75 117.5(4) . . ?
O83 C81 C75 119.2(4) . . ?
O39 C37 O38 121.0(4) . . ?
O39 C37 C31 121.1(4) . . ?
O38 C37 C31 117.9(4) . . ?
O122 C121 O123 124.1(4) . . ?
O122 C121 C115 119.3(4) . . ?
O123 C121 C115 116.6(4) . . ?
O50 C49 O51 123.3(4) . . ?
O50 C49 C43 118.7(4) . . ?
O51 C49 C43 118.0(4) . . ?
O92 C91 O93 119.6(3) . . ?
O92 C91 C85 118.0(3) . . ?
O93 C91 C85 122.4(3) . . ?
O104 C100 C99 118.3(4) . . ?
O104 C100 C95 122.0(4) . . ?
C99 C100 C95 119.7(4) . . ?
C89 C90 C85 120.7(4) . . ?
C89 C90 H90 119.7 . . ?
C85 C90 H90 119.7 . . ?
C23 C18 C19 119.1(4) . . ?
C23 C18 C24 121.4(4) . . ?
C19 C18 C24 119.5(4) . . ?
C106 C105 C110 119.4(4) . . ?
C106 C105 C111 119.5(4) . . ?
C110 C105 C111 121.1(4) . . ?
O40 C36 C35 119.0(4) . . ?
O40 C36 C31 122.3(4) . . ?
C35 C36 C31 118.7(4) . . ?
O103 C101 O102 121.5(4) . . ?
O103 C101 C95 121.4(3) . . ?
O102 C101 C95 117.1(4) . . ?
O26 C24 O25 123.9(4) . . ?
O26 C24 C18 117.7(3) . . ?
O25 C24 C18 118.4(3) . . ?
C13 C8 C9 119.2(4) . . ?
C13 C8 C14 120.7(3) . . ?
C9 C8 C14 120.0(4) . . ?
O137 C135 O136 123.3(4) . . ?
O137 C135 C129 118.8(4) . . ?
O136 C135 C129 117.9(4) . . ?
O17 C13 C12 119.4(4) . . ?
O17 C13 C8 120.5(3) . . ?
C12 C13 C8 120.1(4) . . ?
O114 C110 C109 118.7(4) . . ?
O114 C110 C105 122.3(4) . . ?
C109 C110 C105 119.0(4) . . ?
C80 C75 C76 119.5(4) . . ?
C80 C75 C81 119.6(4) . . ?
C76 C75 C81 120.9(4) . . ?
C48 C43 C44 119.3(4) . . ?
C48 C43 C49 119.5(4) . . ?
C44 C43 C49 121.2(4) . . ?
C120 C115 C116 119.1(4) . . ?
C120 C115 C121 121.9(4) . . ?
C116 C115 C121 118.9(4) . . ?
C96 C95 C100 119.5(4) . . ?
C96 C95 C101 119.5(4) . . ?
C100 C95 C101 121.0(4) . . ?
C54 O62 H62 109.5 . . ?
C98 C99 C100 119.9(4) . . ?
C98 C99 H99 120.1 . . ?
C100 C99 H99 120.1 . . ?
C108 C109 C110 120.2(4) . . ?
C108 C109 H109 119.9 . . ?
C110 C109 H109 119.9 . . ?
C32 C31 C36 119.5(4) . . ?
C32 C31 C37 119.2(4) . . ?
C36 C31 C37 121.3(4) . . ?
C23 O28 H28 109.5 . . ?
C58 C53 C54 118.7(4) . . ?
C58 C53 C59 120.2(4) . . ?
C54 C53 C59 120.8(4) . . ?
O72 C70 O71 122.0(4) . . ?
O72 C70 C64 117.9(4) . . ?
O71 C70 C64 120.0(4) . . ?
O60 C59 O61 124.6(4) . . ?
O60 C59 C53 117.6(4) . . ?
O61 C59 C53 117.7(4) . . ?
C69 C64 C65 119.4(4) . . ?
C69 C64 C70 122.7(4) . . ?
C65 C64 C70 117.8(4) . . ?
C95 C96 C97 120.2(4) . . ?
C95 C96 H96 119.9 . . ?
C97 C96 H96 119.9 . . ?
C11 C12 C13 119.1(4) . . ?
C11 C12 H12 123(3) . . ?
C13 C12 H12 118(3) . . ?
C47 C48 C43 120.8(5) . . ?
C47 C48 H48 119.6 . . ?
C43 C48 H48 119.6 . . ?
C90 C89 C88 119.2(4) . . ?
C90 C89 H89 120.4 . . ?
C88 C89 H89 120.4 . . ?
O28 C23 C22 114.8(4) . . ?
O28 C23 C18 125.9(4) . . ?
C22 C23 C18 119.2(4) . . ?
C88 C87 C86 119.9(4) . . ?
C88 C87 H87 120.1 . . ?
C86 C87 H87 120.1 . . ?
C33 C32 C31 120.6(4) . . ?
C33 C32 H32 119.7 . . ?
C31 C32 H32 119.7 . . ?
C99 C98 C97 121.5(4) . . ?
C99 C98 H98 119.3 . . ?
C97 C98 H98 119.3 . . ?
C20 C19 C18 120.4(5) . . ?
C20 C19 H19 119.8 . . ?
C18 C19 H19 119.8 . . ?
C10 C9 C8 120.2(4) . . ?
C10 C9 H9 120(3) . . ?
C8 C9 H9 120(3) . . ?
C107 C106 C105 120.9(4) . . ?
C107 C106 H106 119.5 . . ?
C105 C106 H106 119.5 . . ?
C87 C88 C89 121.2(4) . . ?
C87 C88 H88 119.4 . . ?
C89 C88 H88 119.4 . . ?
O124 C120 C115 122.9(4) . . ?
O124 C120 C119 117.0(4) . . ?
C115 C120 C119 120.1(4) . . ?
C9 C10 C11 120.2(4) . . ?
C9 C10 H10 116(4) . . ?
C11 C10 H10 124(4) . . ?
C21 C22 C23 120.5(5) . . ?
C21 C22 H22 123(5) . . ?
C23 C22 H22 116(5) . . ?
C134 C129 C130 119.3(5) . . ?
C134 C129 C135 121.2(4) . . ?
C130 C129 C135 119.5(5) . . ?
C106 C107 C108 119.6(4) . . ?
C106 C107 H107 120.2 . . ?
C108 C107 H107 120.2 . . ?
C57 C58 C53 121.5(4) . . ?
C57 C58 H58 119.3 . . ?
C53 C58 H58 119.3 . . ?
O73 C69 C64 124.0(4) . . ?
O73 C69 C68 117.6(5) . . ?
C64 C69 C68 118.3(5) . . ?
O125 C126 C128 121.6(4) . . ?
O125 C126 C127 119.3(4) . . ?
C128 C126 C127 119.0(5) . . ?
C98 C97 C96 119.3(4) . . ?
C98 C97 H97 120.4 . . ?
C96 C97 H97 120.4 . . ?
O138 C134 C129 123.2(4) . . ?
O138 C134 C133 118.0(5) . . ?
C129 C134 C133 118.8(6) . . ?
C10 C11 C12 121.1(4) . . ?
C10 C11 H11 114(3) . . ?
C12 C11 H11 125(3) . . ?
C126 C128 H12A 109.5 . . ?
C126 C128 H12B 109.5 . . ?
H12A C128 H12B 109.5 . . ?
C126 C128 H12C 109.5 . . ?
H12A C128 H12C 109.5 . . ?
H12B C128 H12C 109.5 . . ?
C79 C80 C75 120.6(5) . . ?
C79 C80 H80 119.7 . . ?
C75 C80 H80 119.7 . . ?
O62 C54 C55 117.2(5) . . ?
O62 C54 C53 123.6(5) . . ?
C55 C54 C53 119.1(5) . . ?
C56 C57 C58 119.2(5) . . ?
C56 C57 H57 121(4) . . ?
C58 C57 H57 119(4) . . ?
C34 C35 C36 120.3(4) . . ?
C34 C35 H35 119.9 . . ?
C36 C35 H35 119.9 . . ?
C34 C33 C32 119.1(4) . . ?
C34 C33 H33 120.4 . . ?
C32 C33 H33 120.4 . . ?
C33 C34 C35 121.7(4) . . ?
C33 C34 H34 119.1 . . ?
C35 C34 H34 119.1 . . ?
C109 C108 C107 120.8(4) . . ?
C109 C108 H108 119.6 . . ?
C107 C108 H108 119.6 . . ?
C117 C116 C115 120.5(5) . . ?
C117 C116 H116 119.8 . . ?
C115 C116 H116 119.8 . . ?
O52 C44 C45 117.3(5) . . ?
O52 C44 C43 123.6(4) . . ?
C45 C44 C43 119.1(6) . . ?
O84 C76 C77 116.9(5) . . ?
O84 C76 C75 124.5(4) . . ?
C77 C76 C75 118.6(5) . . ?
C66 C65 C64 121.6(6) . . ?
C66 C65 H65 119.2 . . ?
C64 C65 H65 119.2 . . ?
C22 C21 C20 121.1(5) . . ?
C22 C21 H21 119.4 . . ?
C20 C21 H21 119.4 . . ?
C118 C119 C120 119.9(5) . . ?
C118 C119 H119 122(4) . . ?
C120 C119 H119 116(4) . . ?
C46 C47 C48 119.3(6) . . ?
C46 C47 H47 120.3 . . ?
C48 C47 H47 120.3 . . ?
N3 C141 C142 179.4(7) . . ?
C67 C68 C69 119.9(6) . . ?
C67 C68 H68 120.1 . . ?
C69 C68 H68 120.1 . . ?
C21 C20 C19 119.7(5) . . ?
C21 C20 H20 124(4) . . ?
C19 C20 H20 116(5) . . ?
C67 C66 C65 118.2(6) . . ?
C67 C66 H66 120.9 . . ?
C65 C66 H66 120.9 . . ?
C126 C127 H12D 109.5 . . ?
C126 C127 H12E 109.5 . . ?
H12D C127 H12E 109.5 . . ?
C126 C127 H12F 109.5 . . ?
H12D C127 H12F 109.5 . . ?
H12E C127 H12F 109.5 . . ?
C66 C67 C68 122.5(5) . . ?
C66 C67 H67 118.7 . . ?
C68 C67 H67 118.7 . . ?
C119 C118 C117 120.9(5) . . ?
C119 C118 H118 117(4) . . ?
C117 C118 H118 122(4) . . ?
C118 C117 C116 119.5(5) . . ?
C118 C117 H117 125(4) . . ?
C116 C117 H117 115(4) . . ?
C80 C79 C78 119.3(6) . . ?
C80 C79 H79 120.3 . . ?
C78 C79 H79 120.3 . . ?
C46 C45 C44 120.0(6) . . ?
C46 C45 H45 120.0 . . ?
C44 C45 H45 120.0 . . ?
C57 C56 C55 121.4(5) . . ?
C57 C56 H56 117(4) . . ?
C55 C56 H56 120(4) . . ?
C141 C142 H14A 109.5 . . ?
C141 C142 H14B 109.5 . . ?
H14A C142 H14B 109.5 . . ?
C141 C142 H14C 109.5 . . ?
H14A C142 H14C 109.5 . . ?
H14B C142 H14C 109.5 . . ?
C78 C77 C76 121.2(6) . . ?
C78 C77 H77 124(5) . . ?
C76 C77 H77 115(5) . . ?
C131 C130 C129 120.8(6) . . ?
C131 C130 H130 119.6 . . ?
C129 C130 H130 119.6 . . ?
C56 C55 C54 120.2(5) . . ?
C56 C55 H55 119.9 . . ?
C54 C55 H55 119.9 . . ?
C47 C46 C45 121.6(5) . . ?
C47 C46 H46 119.2 . . ?
C45 C46 H46 119.2 . . ?
C77 C78 C79 120.7(5) . . ?
C77 C78 H78 118(4) . . ?
C79 C78 H78 121(4) . . ?
C132 C133 C134 120.2(7) . . ?
C132 C133 H133 119.9 . . ?
C134 C133 H133 119.9 . . ?
C132 C131 C130 119.7(7) . . ?
C132 C131 H131 120.2 . . ?
C130 C131 H131 120.2 . . ?
C131 C132 C133 121.2(6) . . ?
C131 C132 H132 119.4 . . ?
C133 C132 H132 119.4 . . ?
H2A N2 H2B 119(9) . . ?
H2A N2 H2C 90(9) . . ?
H2B N2 H2C 125(10) . . ?
H2A N2 H2D 118(10) . . ?
H2B N2 H2D 101(10) . . ?
H2C N2 H2D 106(10) . . ?

loop_
_geom_bond_atom_site_label_1
_geom_bond_atom_site_label_2
_geom_bond_distance
_geom_bond_site_symmetry_2
_geom_bond_publ_flag
Ti1 O17 1.858(3) . ?
Ti1 O94 1.859(3) . ?
Ti1 O41 1.927(3) . ?
Ti1 O113 1.962(3) . ?
Ti1 O1 2.026(3) . ?
Ti1 O93 2.067(3) . ?
Ti2 O41 1.737(3) . ?
Ti2 O74 1.925(3) . ?
Ti2 O30 1.930(3) 2_666 ?
Ti2 O92 1.967(3) 2_666 ?
Ti2 O26 2.053(3) 2_666 ?
Ti2 O137 2.221(3) 2_666 ?
Ti2 Ti6 3.3798(9) 2_666 ?
Ti3 O42 1.795(3) . ?
Ti3 O29 1.795(3) . ?
Ti3 O15 1.990(3) . ?
Ti3 O83 2.012(3) . ?
Ti3 O122 2.086(3) . ?
Ti3 O51 2.126(3) . ?
Ti3 Ti5 3.3483(10) . ?
Ti4 O104 1.846(3) . ?
Ti4 O114 1.863(3) . ?
Ti4 O40 1.875(3) . ?
Ti4 O39 2.012(3) . ?
Ti4 O103 2.046(3) . ?
Ti4 O112 2.067(3) . ?
Ti5 O74 1.739(3) . ?
Ti5 O42 1.844(3) . ?
Ti5 O102 1.978(3) 2_666 ?
Ti5 O50 2.041(3) . ?
Ti5 O125 2.089(3) . ?
Ti5 O82 2.143(3) . ?
Ti6 O30 1.735(3) . ?
Ti6 O63 1.869(3) . ?
Ti6 O72 1.995(3) . ?
Ti6 O25 2.012(3) . ?
Ti6 O136 2.038(3) . ?
Ti6 O61 2.144(3) . ?
Ti6 Ti7 3.3360(9) . ?
Ti6 Ti2 3.3798(9) 2_666 ?
Ti7 O63 1.771(3) . ?
Ti7 O29 1.819(3) . ?
Ti7 O38 1.977(3) 2_666 ?
Ti7 O71 2.040(3) . ?
Ti7 O60 2.064(3) . ?
Ti7 O123 2.124(3) . ?
O1 C14 1.268(5) . ?
O26 C24 1.268(5) . ?
O26 Ti2 2.053(3) 2_666 ?
O30 Ti2 1.930(3) 2_666 ?
O39 C37 1.266(5) . ?
O50 C49 1.261(5) . ?
O60 C59 1.261(5) . ?
O38 C37 1.270(5) . ?
O38 Ti7 1.977(3) 2_666 ?
O71 C70 1.276(5) . ?
O83 C81 1.274(5) . ?
O93 C91 1.274(5) . ?
O103 C101 1.266(5) . ?
O113 C111 1.276(5) . ?
O17 C13 1.345(5) . ?
O82 C81 1.266(5) . ?
O123 C121 1.278(5) . ?
O92 C91 1.271(5) . ?
O92 Ti2 1.967(3) 2_666 ?
O125 C126 1.251(5) . ?
O61 C59 1.272(5) . ?
O15 C14 1.274(5) . ?
O122 C121 1.260(5) . ?
O137 C135 1.262(5) . ?
O137 Ti2 2.221(3) 2_666 ?
O104 C100 1.343(5) . ?
O25 C24 1.269(5) . ?
O51 C49 1.278(5) . ?
O94 C86 1.333(5) . ?
O102 C101 1.268(5) . ?
O102 Ti5 1.978(3) 2_666 ?
O112 C111 1.267(5) . ?
O40 C36 1.341(5) . ?
O114 C110 1.332(5) . ?
O136 C135 1.273(5) . ?
O72 C70 1.263(5) . ?
O138 C134 1.340(6) . ?
O138 H138 0.8400 . ?
O124 C120 1.348(6) . ?
O124 H124 0.8400 . ?
O73 C69 1.338(7) . ?
O73 H73 0.8400 . ?
C86 C87 1.394(6) . ?
C86 C85 1.404(6) . ?
O84 C76 1.346(7) . ?
O84 H84 0.96(8) . ?
O52 C44 1.342(7) . ?
O52 H52 0.8400 . ?
C111 C105 1.466(6) . ?
C85 C90 1.402(6) . ?
C85 C91 1.462(5) . ?
C14 C8 1.467(6) . ?
C81 C75 1.471(6) . ?
C37 C31 1.467(5) . ?
C121 C115 1.477(5) . ?
C49 C43 1.472(6) . ?
C100 C99 1.396(6) . ?
C100 C95 1.401(6) . ?
C90 C89 1.378(6) . ?
C90 H90 0.9500 . ?
C18 C23 1.405(6) . ?
C18 C19 1.405(6) . ?
C18 C24 1.473(6) . ?
C105 C106 1.396(6) . ?
C105 C110 1.407(6) . ?
C36 C35 1.396(6) . ?
C36 C31 1.404(6) . ?
C101 C95 1.483(6) . ?
C8 C13 1.405(6) . ?
C8 C9 1.410(6) . ?
C135 C129 1.475(6) . ?
C13 C12 1.398(6) . ?
C110 C109 1.401(6) . ?
C75 C80 1.389(7) . ?
C75 C76 1.404(7) . ?
C43 C48 1.398(7) . ?
C43 C44 1.405(7) . ?
C115 C120 1.391(6) . ?
C115 C116 1.404(7) . ?
C95 C96 1.393(6) . ?
O62 C54 1.339(6) . ?
O62 H62 0.8400 . ?
C99 C98 1.367(7) . ?
C99 H99 0.9500 . ?
C109 C108 1.376(7) . ?
C109 H109 0.9500 . ?
C31 C32 1.397(6) . ?
O28 C23 1.325(6) . ?
O28 H28 0.8400 . ?
C53 C58 1.398(6) . ?
C53 C54 1.401(7) . ?
C53 C59 1.479(6) . ?
C70 C64 1.458(6) . ?
C64 C69 1.389(7) . ?
C64 C65 1.406(7) . ?
C96 C97 1.394(6) . ?
C96 H96 0.9500 . ?
C12 C11 1.389(7) . ?
C12 H12 0.96(5) . ?
C48 C47 1.378(7) . ?
C48 H48 0.9500 . ?
C89 C88 1.396(7) . ?
C89 H89 0.9500 . ?
C23 C22 1.394(7) . ?
C87 C88 1.383(7) . ?
C87 H87 0.9500 . ?
C32 C33 1.383(7) . ?
C32 H32 0.9500 . ?
C98 C97 1.384(7) . ?
C98 H98 0.9500 . ?
C19 C20 1.380(7) . ?
C19 H19 0.9500 . ?
C9 C10 1.372(7) . ?
C9 H9 0.96(6) . ?
C106 C107 1.373(6) . ?
C106 H106 0.9500 . ?
C88 H88 0.9500 . ?
C120 C119 1.394(6) . ?
C10 C11 1.386(7) . ?
C10 H10 0.93(6) . ?
C22 C21 1.366(8) . ?
C22 H22 0.89(8) . ?
C129 C134 1.397(7) . ?
C129 C130 1.417(8) . ?
C107 C108 1.391(7) . ?
C107 H107 0.9500 . ?
C58 C57 1.369(7) . ?
C58 H58 0.9500 . ?
C69 C68 1.404(7) . ?
C126 C128 1.343(6) . ?
C126 C127 1.481(6) . ?
C97 H97 0.9500 . ?
C134 C133 1.405(8) . ?
C11 H11 0.95(6) . ?
C128 H12A 0.9800 . ?
C128 H12B 0.9800 . ?
C128 H12C 0.9800 . ?
C80 C79 1.384(7) . ?
C80 H80 0.9500 . ?
C54 C55 1.393(8) . ?
C57 C56 1.365(8) . ?
C57 H57 1.05(7) . ?
C35 C34 1.371(7) . ?
C35 H35 0.9500 . ?
C33 C34 1.369(8) . ?
C33 H33 0.9500 . ?
C34 H34 0.9500 . ?
C108 H108 0.9500 . ?
C116 C117 1.385(7) . ?
C116 H116 0.9500 . ?
C44 C45 1.397(8) . ?
C76 C77 1.395(7) . ?
C65 C66 1.368(7) . ?
C65 H65 0.9500 . ?
C21 C20 1.377(8) . ?
C21 H21 0.9500 . ?
C119 C118 1.378(8) . ?
C119 H119 1.04(8) . ?
C47 C46 1.373(10) . ?
C47 H47 0.9500 . ?
C141 N3 1.133(8) . ?
C141 C142 1.454(9) . ?
C68 C67 1.377(9) . ?
C68 H68 0.9500 . ?
C20 H20 1.04(8) . ?
C66 C67 1.360(9) . ?
C66 H66 0.9500 . ?
C127 H12D 0.9800 . ?
C127 H12E 0.9800 . ?
C127 H12F 0.9800 . ?
C67 H67 0.9500 . ?
C118 C117 1.384(9) . ?
C118 H118 1.04(7) . ?
C117 H117 1.01(7) . ?
C79 C78 1.387(10) . ?
C79 H79 0.9500 . ?
C45 C46 1.374(11) . ?
C45 H45 0.9500 . ?
C56 C55 1.375(9) . ?
C56 H56 1.01(7) . ?
C142 H14A 0.9800 . ?
C142 H14B 0.9800 . ?
C142 H14C 0.9800 . ?
C77 C78 1.354(10) . ?
C77 H77 0.89(7) . ?
C130 C131 1.375(9) . ?
C130 H130 0.9500 . ?
C55 H55 0.9500 . ?
C46 H46 0.9500 . ?
C78 H78 0.94(7) . ?
C133 C132 1.391(12) . ?
C133 H133 0.9500 . ?
C131 C132 1.368(12) . ?
C131 H131 0.9500 . ?
C132 H132 0.9500 . ?
N2 H2A 0.83(8) . ?
N2 H2B 0.70(11) . ?
N2 H2C 0.74(13) . ?
N2 H2D 0.80(16) . ?

loop_
_geom_torsion_atom_site_label_1
_geom_torsion_atom_site_label_2
_geom_torsion_atom_site_label_3
_geom_torsion_atom_site_label_4
_geom_torsion
_geom_torsion_site_symmetry_1
_geom_torsion_site_symmetry_2
_geom_torsion_site_symmetry_3
_geom_torsion_site_symmetry_4
_geom_torsion_publ_flag
O42 Ti3 O29 Ti7 158.6(3) . . . . ?
O15 Ti3 O29 Ti7 63.4(3) . . . . ?
O83 Ti3 O29 Ti7 -105.9(3) . . . . ?
O122 Ti3 O29 Ti7 -23.0(3) . . . . ?
Ti5 Ti3 O29 Ti7 172.4(2) . . . . ?
O63 Ti7 O29 Ti3 -149.0(3) . . . . ?
O38 Ti7 O29 Ti3 108.0(3) 2_666 . . . ?
O71 Ti7 O29 Ti3 -54.7(3) . . . . ?
O123 Ti7 O29 Ti3 24.4(3) . . . . ?
Ti6 Ti7 O29 Ti3 -130.3(2) . . . . ?
O63 Ti6 O30 Ti2 -142.9(2) . . . 2_666 ?
O72 Ti6 O30 Ti2 125.2(2) . . . 2_666 ?
O25 Ti6 O30 Ti2 -42.2(2) . . . 2_666 ?
O136 Ti6 O30 Ti2 43.3(2) . . . 2_666 ?
Ti7 Ti6 O30 Ti2 -162.98(18) . . . 2_666 ?
O74 Ti2 O41 Ti1 -80.6(3) . . . . ?
O30 Ti2 O41 Ti1 96.3(3) 2_666 . . . ?
O92 Ti2 O41 Ti1 -173.4(3) 2_666 . . . ?
O26 Ti2 O41 Ti1 7.9(3) 2_666 . . . ?
Ti6 Ti2 O41 Ti1 77.8(3) 2_666 . . . ?
O29 Ti3 O42 Ti5 147.7(2) . . . . ?
O15 Ti3 O42 Ti5 -116.4(2) . . . . ?
O83 Ti3 O42 Ti5 48.6(2) . . . . ?
O51 Ti3 O42 Ti5 -34.7(2) . . . . ?
O74 Ti5 O42 Ti3 149.3(2) . . . . ?
O102 Ti5 O42 Ti3 -113.0(2) 2_666 . . . ?
O50 Ti5 O42 Ti3 52.9(2) . . . . ?
O125 Ti5 O42 Ti3 -8.5(6) . . . . ?
O82 Ti5 O42 Ti3 -32.4(2) . . . . ?
O29 Ti7 O63 Ti6 134.9(2) . . . . ?
O38 Ti7 O63 Ti6 -132.3(2) 2_666 . . . ?
O71 Ti7 O63 Ti6 41.0(2) . . . . ?
O60 Ti7 O63 Ti6 -48.4(2) . . . . ?
O30 Ti6 O63 Ti7 -123.7(2) . . . . ?
O72 Ti6 O63 Ti7 -28.2(2) . . . . ?
O25 Ti6 O63 Ti7 140.2(2) . . . . ?
O136 Ti6 O63 Ti7 29.1(7) . . . . ?
O61 Ti6 O63 Ti7 56.6(2) . . . . ?
Ti2 Ti6 O63 Ti7 -139.60(17) 2_666 . . . ?
O42 Ti5 O74 Ti2 49.0(3) . . . . ?
O102 Ti5 O74 Ti2 -50.8(3) 2_666 . . . ?
O50 Ti5 O74 Ti2 139.3(3) . . . . ?
O125 Ti5 O74 Ti2 -137.2(3) . . . . ?
Ti3 Ti5 O74 Ti2 62.2(3) . . . . ?
O94 Ti1 O17 C13 -50.6(3) . . . . ?
O41 Ti1 O17 C13 128.4(3) . . . . ?
O113 Ti1 O17 C13 -142.5(3) . . . . ?
O1 Ti1 O17 C13 42.5(3) . . . . ?
O114 Ti4 O104 C100 -169.5(3) . . . . ?
O40 Ti4 O104 C100 -70.9(3) . . . . ?
O103 Ti4 O104 C100 26.6(3) . . . . ?
O112 Ti4 O104 C100 105.3(3) . . . . ?
O17 Ti1 O94 C86 178.8(4) . . . . ?
O41 Ti1 O94 C86 3.6(8) . . . . ?
O113 Ti1 O94 C86 -85.7(4) . . . . ?
O1 Ti1 O94 C86 93.1(4) . . . . ?
O93 Ti1 O94 C86 7.7(4) . . . . ?
O104 Ti4 O40 C36 -179.9(4) . . . . ?
O114 Ti4 O40 C36 -83.4(4) . . . . ?
O39 Ti4 O40 C36 9.5(4) . . . . ?
O103 Ti4 O40 C36 94.3(4) . . . . ?
O112 Ti4 O40 C36 16.8(8) . . . . ?
O104 Ti4 O114 C110 -91.2(4) . . . . ?
O40 Ti4 O114 C110 174.9(4) . . . . ?
O39 Ti4 O114 C110 90.1(4) . . . . ?
O103 Ti4 O114 C110 2.9(8) . . . . ?
O112 Ti4 O114 C110 7.8(4) . . . . ?
Ti1 O94 C86 C87 175.4(3) . . . . ?
Ti1 O94 C86 C85 -3.7(6) . . . . ?
Ti4 O112 C111 O113 169.4(3) . . . . ?
Ti4 O112 C111 C105 -8.6(5) . . . . ?
Ti1 O113 C111 O112 80.0(5) . . . . ?
Ti1 O113 C111 C105 -102.0(4) . . . . ?
O94 C86 C85 C90 179.1(4) . . . . ?
C87 C86 C85 C90 0.0(6) . . . . ?
O94 C86 C85 C91 -0.5(6) . . . . ?
C87 C86 C85 C91 -179.6(4) . . . . ?
Ti1 O1 C14 O15 171.7(3) . . . . ?
Ti1 O1 C14 C8 -7.6(5) . . . . ?
Ti3 O15 C14 O1 -59.6(5) . . . . ?
Ti3 O15 C14 C8 119.6(3) . . . . ?
Ti5 O82 C81 O83 9.9(7) . . . . ?
Ti5 O82 C81 C75 -170.2(3) . . . . ?
Ti3 O83 C81 O82 18.1(6) . . . . ?
Ti3 O83 C81 C75 -161.9(3) . . . . ?
Ti4 O39 C37 O38 -168.7(3) . . . . ?
Ti4 O39 C37 C31 12.5(6) . . . . ?
Ti7 O38 C37 O39 -35.6(5) 2_666 . . . ?
Ti7 O38 C37 C31 143.1(3) 2_666 . . . ?
Ti3 O122 C121 O123 26.6(6) . . . . ?
Ti3 O122 C121 C115 -153.2(3) . . . . ?
Ti7 O123 C121 O122 -23.3(6) . . . . ?
Ti7 O123 C121 C115 156.5(3) . . . . ?
Ti5 O50 C49 O51 4.1(6) . . . . ?
Ti5 O50 C49 C43 -175.4(3) . . . . ?
Ti3 O51 C49 O50 30.8(6) . . . . ?
Ti3 O51 C49 C43 -149.6(3) . . . . ?
Ti2 O92 C91 O93 -46.1(6) 2_666 . . . ?
Ti2 O92 C91 C85 135.6(3) 2_666 . . . ?
Ti1 O93 C91 O92 -165.4(3) . . . . ?
Ti1 O93 C91 C85 12.9(5) . . . . ?
C90 C85 C91 O92 -5.7(5) . . . . ?
C86 C85 C91 O92 173.8(4) . . . . ?
C90 C85 C91 O93 176.0(4) . . . . ?
C86 C85 C91 O93 -4.5(6) . . . . ?
Ti4 O104 C100 C99 153.3(3) . . . . ?
Ti4 O104 C100 C95 -27.7(5) . . . . ?
C86 C85 C90 C89 0.3(6) . . . . ?
C91 C85 C90 C89 179.9(4) . . . . ?
O112 C111 C105 C106 -171.0(4) . . . . ?
O113 C111 C105 C106 11.0(6) . . . . ?
O112 C111 C105 C110 8.4(6) . . . . ?
O113 C111 C105 C110 -169.6(4) . . . . ?
Ti4 O40 C36 C35 174.5(3) . . . . ?
Ti4 O40 C36 C31 -5.7(6) . . . . ?
Ti4 O103 C101 O102 172.8(3) . . . . ?
Ti4 O103 C101 C95 -7.2(5) . . . . ?
Ti5 O102 C101 O103 30.6(6) 2_666 . . . ?
Ti5 O102 C101 C95 -149.5(3) 2_666 . . . ?
Ti2 O26 C24 O25 2.5(7) 2_666 . . . ?
Ti2 O26 C24 C18 -178.0(3) 2_666 . . . ?
Ti6 O25 C24 O26 -21.3(6) . . . . ?
Ti6 O25 C24 C18 159.2(3) . . . . ?
C23 C18 C24 O26 -6.1(6) . . . . ?
C19 C18 C24 O26 172.9(4) . . . . ?
C23 C18 C24 O25 173.5(4) . . . . ?
C19 C18 C24 O25 -7.5(6) . . . . ?
O1 C14 C8 C13 25.0(6) . . . . ?
O15 C14 C8 C13 -154.2(4) . . . . ?
O1 C14 C8 C9 -158.9(4) . . . . ?
O15 C14 C8 C9 21.8(6) . . . . ?
Ti2 O137 C135 O136 16.4(6) 2_666 . . . ?
Ti2 O137 C135 C129 -164.3(3) 2_666 . . . ?
Ti6 O136 C135 O137 -37.3(6) . . . . ?
Ti6 O136 C135 C129 143.4(3) . . . . ?
Ti1 O17 C13 C12 143.5(3) . . . . ?
Ti1 O17 C13 C8 -38.2(5) . . . . ?
C9 C8 C13 O17 -179.3(4) . . . . ?
C14 C8 C13 O17 -3.3(6) . . . . ?
C9 C8 C13 C12 -1.0(6) . . . . ?
C14 C8 C13 C12 175.0(4) . . . . ?
Ti4 O114 C110 C109 173.1(3) . . . . ?
Ti4 O114 C110 C105 -9.2(7) . . . . ?
C106 C105 C110 O114 179.1(4) . . . . ?
C111 C105 C110 O114 -0.4(6) . . . . ?
C106 C105 C110 C109 -3.2(6) . . . . ?
C111 C105 C110 C109 177.4(4) . . . . ?
O82 C81 C75 C80 -172.3(4) . . . . ?
O83 C81 C75 C80 7.6(6) . . . . ?
O82 C81 C75 C76 5.5(6) . . . . ?
O83 C81 C75 C76 -174.6(4) . . . . ?
O50 C49 C43 C48 -3.0(6) . . . . ?
O51 C49 C43 C48 177.5(4) . . . . ?
O50 C49 C43 C44 178.0(4) . . . . ?
O51 C49 C43 C44 -1.5(6) . . . . ?
O122 C121 C115 C120 -175.4(4) . . . . ?
O123 C121 C115 C120 4.8(6) . . . . ?
O122 C121 C115 C116 6.7(6) . . . . ?
O123 C121 C115 C116 -173.1(4) . . . . ?
O104 C100 C95 C96 -177.1(4) . . . . ?
C99 C100 C95 C96 1.8(6) . . . . ?
O104 C100 C95 C101 2.1(6) . . . . ?
C99 C100 C95 C101 -178.9(4) . . . . ?
O103 C101 C95 C96 -167.2(4) . . . . ?
O102 C101 C95 C96 12.8(5) . . . . ?
O103 C101 C95 C100 13.5(6) . . . . ?
O102 C101 C95 C100 -166.4(4) . . . . ?
O104 C100 C99 C98 177.5(4) . . . . ?
C95 C100 C99 C98 -1.5(6) . . . . ?
O114 C110 C109 C108 -179.8(4) . . . . ?
C105 C110 C109 C108 2.4(7) . . . . ?
O40 C36 C31 C32 -178.5(4) . . . . ?
C35 C36 C31 C32 1.4(6) . . . . ?
O40 C36 C31 C37 -0.4(6) . . . . ?
C35 C36 C31 C37 179.5(4) . . . . ?
O39 C37 C31 C32 174.9(4) . . . . ?
O38 C37 C31 C32 -3.8(6) . . . . ?
O39 C37 C31 C36 -3.2(6) . . . . ?
O38 C37 C31 C36 178.1(4) . . . . ?
Ti6 O72 C70 O71 22.3(7) . . . . ?
Ti6 O72 C70 C64 -158.6(3) . . . . ?
Ti7 O71 C70 O72 3.8(6) . . . . ?
Ti7 O71 C70 C64 -175.2(3) . . . . ?
Ti7 O60 C59 O61 0.6(7) . . . . ?
Ti7 O60 C59 C53 177.7(3) . . . . ?
Ti6 O61 C59 O60 17.3(6) . . . . ?
Ti6 O61 C59 C53 -159.8(3) . . . . ?
C58 C53 C59 O60 12.0(6) . . . . ?
C54 C53 C59 O60 -160.8(5) . . . . ?
C58 C53 C59 O61 -170.6(4) . . . . ?
C54 C53 C59 O61 16.5(7) . . . . ?
O72 C70 C64 C69 177.6(4) . . . . ?
O71 C70 C64 C69 -3.2(6) . . . . ?
O72 C70 C64 C65 -2.3(6) . . . . ?
O71 C70 C64 C65 176.8(4) . . . . ?
C100 C95 C96 C97 -0.4(6) . . . . ?
C101 C95 C96 C97 -179.6(4) . . . . ?
O17 C13 C12 C11 179.7(4) . . . . ?
C8 C13 C12 C11 1.4(7) . . . . ?
C44 C43 C48 C47 -0.1(7) . . . . ?
C49 C43 C48 C47 -179.1(4) . . . . ?
C85 C90 C89 C88 -0.6(7) . . . . ?
C19 C18 C23 O28 -175.9(5) . . . . ?
C24 C18 C23 O28 3.1(7) . . . . ?
C19 C18 C23 C22 0.9(7) . . . . ?
C24 C18 C23 C22 179.9(4) . . . . ?
O94 C86 C87 C88 -179.1(4) . . . . ?
C85 C86 C87 C88 0.0(7) . . . . ?
C36 C31 C32 C33 -0.6(7) . . . . ?
C37 C31 C32 C33 -178.8(4) . . . . ?
C100 C99 C98 C97 -0.4(7) . . . . ?
C23 C18 C19 C20 -0.6(7) . . . . ?
C24 C18 C19 C20 -179.7(5) . . . . ?
C13 C8 C9 C10 -0.8(7) . . . . ?
C14 C8 C9 C10 -176.9(4) . . . . ?
C110 C105 C106 C107 1.4(7) . . . . ?
C111 C105 C106 C107 -179.1(4) . . . . ?
C86 C87 C88 C89 -0.3(7) . . . . ?
C90 C89 C88 C87 0.6(7) . . . . ?
C116 C115 C120 O124 178.8(5) . . . . ?
C121 C115 C120 O124 0.9(7) . . . . ?
C116 C115 C120 C119 -0.9(7) . . . . ?
C121 C115 C120 C119 -178.8(5) . . . . ?
C8 C9 C10 C11 2.2(7) . . . . ?
O28 C23 C22 C21 176.6(5) . . . . ?
C18 C23 C22 C21 -0.6(7) . . . . ?
O137 C135 C129 C134 -4.6(7) . . . . ?
O136 C135 C129 C134 174.7(5) . . . . ?
O137 C135 C129 C130 174.7(5) . . . . ?
O136 C135 C129 C130 -6.0(7) . . . . ?
C105 C106 C107 C108 1.2(8) . . . . ?
C54 C53 C58 C57 -0.2(8) . . . . ?
C59 C53 C58 C57 -173.2(5) . . . . ?
C65 C64 C69 O73 -178.0(5) . . . . ?
C70 C64 C69 O73 2.1(7) . . . . ?
C65 C64 C69 C68 0.2(7) . . . . ?
C70 C64 C69 C68 -179.8(4) . . . . ?
Ti5 O125 C126 C128 -7.6(7) . . . . ?
Ti5 O125 C126 C127 170.8(4) . . . . ?
C99 C98 C97 C96 1.8(7) . . . . ?
C95 C96 C97 C98 -1.4(7) . . . . ?
C130 C129 C134 O138 178.9(6) . . . . ?
C135 C129 C134 O138 -1.8(8) . . . . ?
C130 C129 C134 C133 -0.9(9) . . . . ?
C135 C129 C134 C133 178.4(6) . . . . ?
C9 C10 C11 C12 -1.9(8) . . . . ?
C13 C12 C11 C10 0.0(7) . . . . ?
C76 C75 C80 C79 0.6(8) . . . . ?
C81 C75 C80 C79 178.4(5) . . . . ?
C58 C53 C54 O62 -178.8(6) . . . . ?
C59 C53 C54 O62 -5.9(9) . . . . ?
C58 C53 C54 C55 -1.6(9) . . . . ?
C59 C53 C54 C55 171.4(6) . . . . ?
C53 C58 C57 C56 1.7(9) . . . . ?
O40 C36 C35 C34 179.0(4) . . . . ?
C31 C36 C35 C34 -0.9(7) . . . . ?
C31 C32 C33 C34 -0.7(8) . . . . ?
C32 C33 C34 C35 1.2(8) . . . . ?
C36 C35 C34 C33 -0.4(8) . . . . ?
C110 C109 C108 C107 0.2(8) . . . . ?
C106 C107 C108 C109 -2.0(8) . . . . ?
C120 C115 C116 C117 0.1(8) . . . . ?
C121 C115 C116 C117 178.0(5) . . . . ?
C48 C43 C44 O52 -177.6(5) . . . . ?
C49 C43 C44 O52 1.4(8) . . . . ?
C48 C43 C44 C45 -0.2(7) . . . . ?
C49 C43 C44 C45 178.8(5) . . . . ?
C80 C75 C76 O84 179.9(5) . . . . ?
C81 C75 C76 O84 2.1(8) . . . . ?
C80 C75 C76 C77 -0.3(8) . . . . ?
C81 C75 C76 C77 -178.1(5) . . . . ?
C69 C64 C65 C66 1.4(8) . . . . ?
C70 C64 C65 C66 -178.6(5) . . . . ?
C23 C22 C21 C20 0.0(9) . . . . ?
O124 C120 C119 C118 -178.1(6) . . . . ?
C115 C120 C119 C118 1.6(9) . . . . ?
C43 C48 C47 C46 0.6(8) . . . . ?
O73 C69 C68 C67 177.4(5) . . . . ?
C64 C69 C68 C67 -0.8(8) . . . . ?
C22 C21 C20 C19 0.3(9) . . . . ?
C18 C19 C20 C21 0.0(9) . . . . ?
C64 C65 C66 C67 -2.3(8) . . . . ?
C65 C66 C67 C68 1.7(9) . . . . ?
C69 C68 C67 C66 -0.1(9) . . . . ?
C120 C119 C118 C117 -1.4(10) . . . . ?
C119 C118 C117 C116 0.6(11) . . . . ?
C115 C116 C117 C118 0.1(10) . . . . ?
C75 C80 C79 C78 -0.1(9) . . . . ?
O52 C44 C45 C46 177.5(6) . . . . ?
C43 C44 C45 C46 -0.1(9) . . . . ?
C58 C57 C56 C55 -1.4(11) . . . . ?
O84 C76 C77 C78 179.4(6) . . . . ?
C75 C76 C77 C78 -0.4(9) . . . . ?
C134 C129 C130 C131 1.2(10) . . . . ?
C135 C129 C130 C131 -178.1(7) . . . . ?
C57 C56 C55 C54 -0.4(12) . . . . ?
O62 C54 C55 C56 179.3(7) . . . . ?
C53 C54 C55 C56 1.9(11) . . . . ?
C48 C47 C46 C45 -0.8(10) . . . . ?
C44 C45 C46 C47 0.6(10) . . . . ?
C76 C77 C78 C79 1.0(11) . . . . ?
C80 C79 C78 C77 -0.7(11) . . . . ?
O138 C134 C133 C132 -179.1(8) . . . . ?
C129 C134 C133 C132 0.6(12) . . . . ?
C129 C130 C131 C132 -1.3(14) . . . . ?
C130 C131 C132 C133 1.0(16) . . . . ?
C134 C133 C132 C131 -0.7(15) . . . . ?
